data_4517215
loop_
_publ_author_name
'Tay, Dillon W. P.'
'Nobbs, James D.'
'Romain, Charles'
'White, Andrew J. P.'
'Aitipamula, Srinivasulu'
'van Meurs, Martin'
'Britovsek, George J. P.'

_publ_section_title
;
 gem-Dialkyl Effect in Diphosphine Ligands: Synthesis, Coordination
 Behavior, and Application in Pd-Catalyzed Hydroformylation
;
_journal_issue 1
_journal_name_full 'ACS Catalysis'
_journal_page_first 663
_journal_paper_doi 10.1021/acscatal.9b03007
_journal_volume 10
_journal_year 2019
_chemical_formula_moiety 'C35 H42 Cl2 P2 Pd, C H2 Cl2'
_chemical_formula_sum 'C36 H44 Cl4 P2 Pd'
_chemical_formula_weight 786.85
_space_group_crystal_system orthorhombic
_space_group_IT_number 61
_space_group_name_Hall '-P 2ac 2ab'
_space_group_name_H-M_alt 'P b c a'
_atom_sites_solution_hydrogens geom
_audit_creation_method SHELXL-2014/7
_cell_angle_alpha 90
_cell_angle_beta 90
_cell_angle_gamma 90
_cell_formula_units_Z 8
_cell_length_a 21.8565(6)
_cell_length_b 14.7082(4)
_cell_length_c 22.7524(6)
_cell_measurement_reflns_used 4792
_cell_measurement_temperature 173(2)
_cell_measurement_theta_max 27.9750
_cell_measurement_theta_min 3.2750
_cell_volume 7314.2(3)
_computing_cell_refinement 'CrysAlisPro, Rigaku OD'
_computing_data_collection 'CrysAlisPro, Rigaku OD'
_computing_data_reduction 'CrysAlisPro, Rigaku OD'
_computing_molecular_graphics 'Bruker SHELXTL'
_computing_publication_material 'CIFTAB-2014 (Sheldrick, 2014)'
_computing_structure_refinement 'SHELXL-2014/7 (Sheldrick, 2014)'
_computing_structure_solution 'SHELXS-2014 (Sheldrick, 2014)'
_diffrn_ambient_temperature 173(2)
_diffrn_detector_area_resol_mean 16.0382
_diffrn_measured_fraction_theta_full 0.990
_diffrn_measured_fraction_theta_max 0.811
_diffrn_measurement_device_type 'Agilent Xcalibur 3 E'
_diffrn_measurement_method 'omega scans'
_diffrn_radiation_type MoK\a
_diffrn_radiation_wavelength 0.71073
_diffrn_reflns_av_R_equivalents 0.0269
_diffrn_reflns_av_unetI/netI 0.0497
_diffrn_reflns_Laue_measured_fraction_full 0.990
_diffrn_reflns_Laue_measured_fraction_max 0.811
_diffrn_reflns_limit_h_max 17
_diffrn_reflns_limit_h_min -27
_diffrn_reflns_limit_k_max 19
_diffrn_reflns_limit_k_min -11
_diffrn_reflns_limit_l_max 27
_diffrn_reflns_limit_l_min -12
_diffrn_reflns_number 15022
_diffrn_reflns_point_group_measured_fraction_full 0.990
_diffrn_reflns_point_group_measured_fraction_max 0.811
_diffrn_reflns_theta_full 25.242
_diffrn_reflns_theta_max 28.174
_diffrn_reflns_theta_min 2.448
_diffrn_source 'Enhance (Mo) X-ray Source'
_exptl_absorpt_coefficient_mu 0.911
_exptl_absorpt_correction_T_max 0.947
_exptl_absorpt_correction_T_min 0.656
_exptl_absorpt_correction_type analytical
_exptl_absorpt_process_details
; 
CrysAlisPro 1.171.38.43 (Rigaku Oxford Diffraction, 2015) 
Analytical numeric absorption correction using a multifaceted crystal 
model based on expressions derived by R.C. Clark & J.S. Reid. 
(Clark, R. C. & Reid, J. S. (1995). Acta Cryst. A51, 887-897) 
Empirical absorption correction using spherical harmonics, 
implemented in SCALE3 ABSPACK scaling algorithm. 
;
_exptl_crystal_colour Colourless
_exptl_crystal_density_diffrn 1.429
_exptl_crystal_description 'platy needles'
_exptl_crystal_F_000 3232
_exptl_crystal_size_max 0.66
_exptl_crystal_size_mid 0.61
_exptl_crystal_size_min 0.06
_refine_diff_density_max 1.141
_refine_diff_density_min -0.649
_refine_diff_density_rms 0.100
_refine_ls_extinction_coef 0.00031(6)
_refine_ls_extinction_expression Fc^*^=kFc[1+0.001xFc^2^\l^3^/sin(2\q)]^-1/4^
_refine_ls_extinction_method 'SHELXL-2014/7 (Sheldrick 2014'
_refine_ls_goodness_of_fit_ref 1.046
_refine_ls_hydrogen_treatment constr
_refine_ls_matrix_type full
_refine_ls_number_parameters 418
_refine_ls_number_reflns 7280
_refine_ls_number_restraints 72
_refine_ls_restrained_S_all 1.050
_refine_ls_R_factor_all 0.0713
_refine_ls_R_factor_gt 0.0469
_refine_ls_shift/su_max 0.001
_refine_ls_shift/su_mean 0.000
_refine_ls_structure_factor_coef Fsqd
_refine_ls_weighting_details 'w=1/[\s^2^(Fo^2^)+(0.0400P)^2^+21.5676P] where P=(Fo^2^+2Fc^2^)/3'
_refine_ls_weighting_scheme calc
_refine_ls_wR_factor_gt 0.1043
_refine_ls_wR_factor_ref 0.1192
_reflns_Friedel_coverage 0.000
_reflns_number_gt 5500
_reflns_number_total 7280
_reflns_threshold_expression 'I > 2\s(I)'
_cod_data_source_file cs9b03007_si_002.cif
_cod_data_source_block Pd-L3-Cl2
_cod_depositor_comments 'Adding full bibliography for 4517213--4517216.cif.'
_cod_database_code 4517215
_shelx_shelxl_version_number 2014/7
_shelx_space_group_comment
; 
The symmetry employed for this shelxl refinement is uniquely defined 
by the following loop, which should always be used as a source of 
symmetry information in preference to the above space-group names. 
They are only intended as comments. 
;

loop_
_space_group_symop_operation_xyz
'x, y, z'
'-x+1/2, -y, z+1/2'
'-x, y+1/2, -z+1/2'
'x+1/2, -y+1/2, -z'
'-x, -y, -z'
'x-1/2, y, -z-1/2'
'x, -y-1/2, z-1/2'
'-x-1/2, y-1/2, z'

loop_
_atom_site_label
_atom_site_type_symbol
_atom_site_fract_x
_atom_site_fract_y
_atom_site_fract_z
_atom_site_U_iso_or_equiv
_atom_site_adp_type
_atom_site_occupancy
_atom_site_site_symmetry_order
_atom_site_calc_flag
_atom_site_refinement_flags_posn
_atom_site_refinement_flags_adp
_atom_site_refinement_flags_occupancy
_atom_site_disorder_assembly
_atom_site_disorder_group
Pd1 Pd 0.20920(2) 0.32345(2) 0.72296(2) 0.01962(11) Uani 1 1 d . . . . .
Cl1 Cl 0.29382(5) 0.22819(8) 0.70717(5) 0.0322(3) Uani 1 1 d . . . . .
Cl2 Cl 0.19713(6) 0.27024(9) 0.81910(5) 0.0471(4) Uani 1 1 d . . . . .
P1 P 0.12552(5) 0.40757(7) 0.74084(5) 0.0212(2) Uani 1 1 d . . . . .
C2 C 0.10341(18) 0.4941(3) 0.68695(18) 0.0218(9) Uani 1 1 d . . . . .
H2A H 0.0600 0.5101 0.6941 0.026 Uiso 1 1 calc R U . . .
H2B H 0.1280 0.5493 0.6947 0.026 Uiso 1 1 calc R U . . .
C3 C 0.11029(19) 0.4703(3) 0.62118(18) 0.0222(9) Uani 1 1 d . . . . .
C4 C 0.17881(19) 0.4713(3) 0.60585(18) 0.0238(9) Uani 1 1 d . . . . .
H4A H 0.1965 0.5282 0.6217 0.029 Uiso 1 1 calc R U . . .
H4B H 0.1825 0.4741 0.5625 0.029 Uiso 1 1 calc R U . . .
P5 P 0.22598(5) 0.37632(7) 0.63182(5) 0.0183(2) Uani 1 1 d . . . . .
C6 C 0.05797(19) 0.3368(3) 0.74932(19) 0.0247(9) Uani 1 1 d . . . . .
C7 C 0.0615(2) 0.2433(3) 0.7431(2) 0.0376(12) Uani 1 1 d . . . . .
H7A H 0.1003 0.2150 0.7381 0.045 Uiso 1 1 calc R U . . .
C8 C 0.0093(3) 0.1909(3) 0.7442(3) 0.0495(15) Uani 1 1 d . . . . .
H8A H 0.0123 0.1270 0.7387 0.059 Uiso 1 1 calc R U . . .
C9 C -0.0469(2) 0.2298(3) 0.7530(2) 0.0427(13) Uani 1 1 d . . . . .
H9A H -0.0828 0.1932 0.7532 0.051 Uiso 1 1 calc R U . . .
C10 C -0.0511(2) 0.3222(3) 0.7616(2) 0.0412(12) Uani 1 1 d . . . . .
H10A H -0.0899 0.3492 0.7690 0.049 Uiso 1 1 calc R U . . .
C11 C 0.0009(2) 0.3760(3) 0.7597(2) 0.0346(11) Uani 1 1 d . . . . .
H11A H -0.0023 0.4398 0.7654 0.041 Uiso 1 1 calc R U . . .
C12 C 0.13185(19) 0.4747(3) 0.80788(18) 0.0233(9) Uani 1 1 d . . . . .
C13 C 0.1029(2) 0.4487(3) 0.8599(2) 0.0331(11) Uani 1 1 d . . . . .
H13A H 0.0785 0.3954 0.8609 0.040 Uiso 1 1 calc R U . . .
C14 C 0.1102(2) 0.5012(4) 0.9100(2) 0.0398(12) Uani 1 1 d . . . . .
H14A H 0.0902 0.4841 0.9453 0.048 Uiso 1 1 calc R U . . .
C15 C 0.1460(2) 0.5780(4) 0.9088(2) 0.0415(12) Uani 1 1 d . . . . .
H15A H 0.1511 0.6132 0.9435 0.050 Uiso 1 1 calc R U . . .
C16 C 0.1746(2) 0.6037(4) 0.8578(2) 0.0422(12) Uani 1 1 d . . . . .
H16A H 0.1986 0.6575 0.8570 0.051 Uiso 1 1 calc R U . . .
C17 C 0.1684(2) 0.5517(3) 0.8078(2) 0.0322(10) Uani 1 1 d . . . . .
H17A H 0.1894 0.5688 0.7730 0.039 Uiso 1 1 calc R U . . .
C18 C 0.0780(2) 0.5465(3) 0.5837(2) 0.0293(10) Uani 1 1 d . . . . .
H18A H 0.0815 0.5286 0.5415 0.035 Uiso 1 1 calc R U . . .
C19 C 0.0079(3) 0.5520(4) 0.5987(3) 0.0540(15) Uani 1 1 d . . . . .
H19A H -0.0095 0.4906 0.5993 0.081 Uiso 1 1 calc R U . . .
H19B H -0.0131 0.5885 0.5688 0.081 Uiso 1 1 calc R U . . .
H19C H 0.0025 0.5803 0.6373 0.081 Uiso 1 1 calc R U . . .
C20 C 0.1063(2) 0.6410(3) 0.5899(2) 0.0369(12) Uani 1 1 d . . . . .
H20A H 0.1035 0.6608 0.6310 0.055 Uiso 1 1 calc R U . . .
H20B H 0.0842 0.6840 0.5648 0.055 Uiso 1 1 calc R U . . .
H20C H 0.1493 0.6388 0.5780 0.055 Uiso 1 1 calc R U . . .
C21 C 0.0798(2) 0.3773(3) 0.6084(2) 0.0299(10) Uani 1 1 d . . . . .
H21A H 0.1052 0.3299 0.6273 0.036 Uiso 1 1 calc R U . . .
H21B H 0.0397 0.3769 0.6287 0.036 Uiso 1 1 calc R U . . .
C22 C 0.0689(3) 0.3482(4) 0.5471(2) 0.0475(14) Uani 1 1 d . . . . .
H22A H 0.1071 0.3573 0.5244 0.057 Uiso 1 1 calc R U . . .
H22B H 0.0372 0.3880 0.5297 0.057 Uiso 1 1 calc R U . . .
C23 C 0.0482(3) 0.2469(4) 0.5401(3) 0.0605(17) Uani 1 1 d . . . . .
H23A H 0.0788 0.2081 0.5610 0.073 Uiso 1 1 calc R U . . .
C24 C 0.0493(3) 0.2202(5) 0.4763(4) 0.096(3) Uani 1 1 d . . . . .
H24A H 0.0184 0.2552 0.4549 0.145 Uiso 1 1 calc R U . . .
H24B H 0.0403 0.1551 0.4727 0.145 Uiso 1 1 calc R U . . .
H24C H 0.0898 0.2328 0.4599 0.145 Uiso 1 1 calc R U . . .
C25 C -0.0110(3) 0.2325(5) 0.5682(4) 0.096(3) Uani 1 1 d . . . . .
H25A H -0.0071 0.2424 0.6107 0.144 Uiso 1 1 calc R U . . .
H25B H -0.0248 0.1701 0.5610 0.144 Uiso 1 1 calc R U . . .
H25C H -0.0410 0.2753 0.5520 0.144 Uiso 1 1 calc R U . . .
C26 C 0.30291(18) 0.4235(3) 0.62878(18) 0.0218(9) Uani 1 1 d . . . . .
C27 C 0.3170(2) 0.4967(3) 0.6647(2) 0.0329(11) Uani 1 1 d . . . . .
H27A H 0.2868 0.5211 0.6902 0.039 Uiso 1 1 calc R U . . .
C28 C 0.3752(2) 0.5343(3) 0.6633(3) 0.0444(13) Uani 1 1 d . . . . .
H28A H 0.3845 0.5846 0.6880 0.053 Uiso 1 1 calc R U . . .
C29 C 0.4195(2) 0.4998(3) 0.6268(3) 0.0427(13) Uani 1 1 d . . . . .
H29A H 0.4589 0.5271 0.6254 0.051 Uiso 1 1 calc R U . . .
C30 C 0.4067(2) 0.4266(4) 0.5927(2) 0.0415(13) Uani 1 1 d . . . . .
H30A H 0.4376 0.4018 0.5681 0.050 Uiso 1 1 calc R U . . .
C31 C 0.34841(19) 0.3873(3) 0.5933(2) 0.0312(10) Uani 1 1 d . . . . .
H31A H 0.3400 0.3358 0.5694 0.037 Uiso 1 1 calc R U . . .
C32 C 0.22233(18) 0.2930(3) 0.57280(18) 0.0223(9) Uani 1 1 d . . . . .
C33 C 0.2323(2) 0.3208(3) 0.51498(19) 0.0327(11) Uani 1 1 d . . . . .
H33A H 0.2424 0.3823 0.5068 0.039 Uiso 1 1 calc R U . . .
C34 C 0.2275(3) 0.2589(4) 0.4697(2) 0.0460(13) Uani 1 1 d . . . . .
H34A H 0.2336 0.2782 0.4303 0.055 Uiso 1 1 calc R U . . .
C35 C 0.2138(2) 0.1688(4) 0.4812(2) 0.0451(13) Uani 1 1 d . . . . .
H35A H 0.2113 0.1263 0.4498 0.054 Uiso 1 1 calc R U . . .
C36 C 0.2039(2) 0.1409(3) 0.5379(2) 0.0353(11) Uani 1 1 d . . . . .
H36A H 0.1938 0.0793 0.5457 0.042 Uiso 1 1 calc R U . . .
C37 C 0.20845(18) 0.2026(3) 0.58391(19) 0.0241(9) Uani 1 1 d . . . . .
H37A H 0.2021 0.1827 0.6232 0.029 Uiso 1 1 calc R U . . .
C40 C 0.1882(8) 0.5801(9) 0.3312(8) 0.054(4) Uiso 0.354(3) 1 d D U P A 1
H40A H 0.1909 0.6105 0.2925 0.065 Uiso 0.354(3) 1 calc R U P A 1
H40B H 0.2298 0.5758 0.3483 0.065 Uiso 0.354(3) 1 calc R U P A 1
Cl41 Cl 0.1548(4) 0.4699(5) 0.3241(4) 0.072(2) Uiso 0.354(3) 1 d D U P A 1
Cl42 Cl 0.1367(3) 0.6426(5) 0.3805(3) 0.105(2) Uiso 0.354(3) 1 d D U P A 1
C45 C 0.1674(14) 0.5798(12) 0.3507(8) 0.078(6) Uiso 0.290(3) 1 d D U P B 2
H45A H 0.1375 0.6110 0.3249 0.094 Uiso 0.290(3) 1 calc R U P B 2
H45B H 0.2088 0.6044 0.3428 0.094 Uiso 0.290(3) 1 calc R U P B 2
Cl46 Cl 0.1654(5) 0.4591(6) 0.3396(5) 0.092(3) Uiso 0.290(3) 1 d D U P B 2
Cl47 Cl 0.1470(3) 0.5936(6) 0.4280(3) 0.082(2) Uiso 0.290(3) 1 d D U P B 2
C50 C 0.1929(14) 0.557(3) 0.3647(8) 0.086(6) Uiso 0.193(3) 1 d D U P C 3
H50A H 0.1988 0.6228 0.3575 0.103 Uiso 0.193(3) 1 calc R U P C 3
H50B H 0.2332 0.5264 0.3634 0.103 Uiso 0.193(3) 1 calc R U P C 3
Cl51 Cl 0.1560(5) 0.5383(10) 0.4353(4) 0.078(3) Uiso 0.193(3) 1 d D U P C 3
Cl52 Cl 0.1415(7) 0.5088(12) 0.3115(6) 0.114(4) Uiso 0.193(3) 1 d D U P C 3
C55 C 0.1696(15) 0.500(5) 0.3473(9) 0.092(7) Uiso 0.163(3) 1 d D U P D 4
H55A H 0.2023 0.4622 0.3296 0.110 Uiso 0.163(3) 1 calc R U P D 4
H55B H 0.1740 0.5635 0.3338 0.110 Uiso 0.163(3) 1 calc R U P D 4
Cl56 Cl 0.1703(6) 0.4923(10) 0.4269(6) 0.084(4) Uiso 0.163(3) 1 d D U P D 4
Cl57 Cl 0.0937(8) 0.4547(13) 0.3304(7) 0.138(6) Uiso 0.163(3) 1 d D U P D 4

loop_
_atom_site_aniso_label
_atom_site_aniso_U_11
_atom_site_aniso_U_22
_atom_site_aniso_U_33
_atom_site_aniso_U_23
_atom_site_aniso_U_13
_atom_site_aniso_U_12
Pd1 0.02260(17) 0.02337(17) 0.01288(17) 0.00257(13) 0.00057(12) 0.00606(13)
Cl1 0.0275(5) 0.0382(6) 0.0308(6) 0.0056(5) 0.0012(4) 0.0143(5)
Cl2 0.0655(8) 0.0563(8) 0.0196(6) 0.0157(6) 0.0091(6) 0.0300(7)
P1 0.0243(5) 0.0208(5) 0.0185(5) 0.0015(4) 0.0047(4) 0.0038(4)
C2 0.023(2) 0.022(2) 0.021(2) 0.0003(17) 0.0014(16) 0.0042(17)
C3 0.026(2) 0.0206(19) 0.020(2) -0.0013(17) -0.0046(17) 0.0026(18)
C4 0.028(2) 0.025(2) 0.019(2) 0.0061(17) 0.0004(17) 0.0029(19)
P5 0.0218(5) 0.0184(5) 0.0146(5) 0.0006(4) 0.0020(4) 0.0001(4)
C6 0.030(2) 0.025(2) 0.019(2) -0.0018(18) 0.0044(18) 0.0027(19)
C7 0.036(2) 0.029(2) 0.048(3) 0.001(2) 0.022(2) 0.003(2)
C8 0.052(3) 0.024(2) 0.073(4) -0.001(3) 0.032(3) -0.006(2)
C9 0.042(3) 0.039(3) 0.047(3) 0.000(2) 0.015(2) -0.016(2)
C10 0.027(2) 0.041(3) 0.056(4) 0.002(3) 0.012(2) -0.001(2)
C11 0.030(2) 0.029(2) 0.044(3) -0.002(2) 0.008(2) 0.003(2)
C12 0.027(2) 0.026(2) 0.017(2) -0.0010(17) 0.0000(17) 0.0084(19)
C13 0.040(3) 0.030(2) 0.029(3) 0.001(2) 0.010(2) 0.000(2)
C14 0.046(3) 0.052(3) 0.021(3) -0.004(2) 0.010(2) 0.006(3)
C15 0.051(3) 0.048(3) 0.026(3) -0.011(2) -0.004(2) 0.004(3)
C16 0.046(3) 0.043(3) 0.037(3) -0.008(2) -0.002(2) -0.011(2)
C17 0.034(2) 0.036(2) 0.027(3) 0.006(2) 0.002(2) -0.005(2)
C18 0.036(2) 0.025(2) 0.026(2) 0.0002(19) -0.014(2) 0.005(2)
C19 0.048(3) 0.057(3) 0.057(4) 0.010(3) -0.010(3) 0.008(3)
C20 0.042(3) 0.025(2) 0.044(3) 0.011(2) -0.011(2) 0.004(2)
C21 0.030(2) 0.025(2) 0.035(3) -0.004(2) -0.008(2) 0.001(2)
C22 0.048(3) 0.047(3) 0.047(3) -0.008(3) -0.006(3) -0.004(3)
C23 0.061(4) 0.041(3) 0.079(5) -0.011(3) -0.027(3) 0.013(3)
C24 0.067(5) 0.092(6) 0.131(7) -0.066(5) -0.045(5) 0.017(4)
C25 0.078(5) 0.088(6) 0.122(7) 0.022(5) -0.032(5) -0.033(5)
C26 0.022(2) 0.021(2) 0.023(2) 0.0021(17) -0.0016(17) -0.0003(17)
C27 0.026(2) 0.031(2) 0.041(3) -0.009(2) -0.005(2) -0.001(2)
C28 0.037(3) 0.029(2) 0.067(4) -0.005(3) -0.019(3) -0.009(2)
C29 0.023(2) 0.040(3) 0.065(4) 0.014(3) -0.006(2) -0.006(2)
C30 0.022(2) 0.048(3) 0.054(3) 0.007(3) 0.007(2) 0.001(2)
C31 0.028(2) 0.033(2) 0.032(3) -0.002(2) 0.0039(19) 0.001(2)
C32 0.023(2) 0.025(2) 0.018(2) -0.0036(17) 0.0012(17) 0.0018(17)
C33 0.042(3) 0.035(2) 0.021(2) -0.001(2) 0.006(2) -0.015(2)
C34 0.061(3) 0.058(3) 0.019(3) -0.008(2) 0.008(2) -0.016(3)
C35 0.053(3) 0.051(3) 0.031(3) -0.023(2) 0.004(2) -0.015(3)
C36 0.039(3) 0.029(2) 0.038(3) -0.009(2) -0.001(2) -0.006(2)
C37 0.025(2) 0.025(2) 0.023(2) -0.0019(17) -0.0011(17) -0.0002(18)

loop_
_atom_type_symbol
_atom_type_description
_atom_type_scat_dispersion_real
_atom_type_scat_dispersion_imag
_atom_type_scat_source
C C 0.0033 0.0016 'International Tables Vol C Tables 4.2.6.8 and 6.1.1.4'
H H 0.0000 0.0000 'International Tables Vol C Tables 4.2.6.8 and 6.1.1.4'
Cl Cl 0.1484 0.1585 'International Tables Vol C Tables 4.2.6.8 and 6.1.1.4'
P P 0.1023 0.0942 'International Tables Vol C Tables 4.2.6.8 and 6.1.1.4'
Pd Pd -0.9988 1.0072 'International Tables Vol C Tables 4.2.6.8 and 6.1.1.4'

loop_
_geom_angle_atom_site_label_1
_geom_angle_atom_site_label_2
_geom_angle_atom_site_label_3
_geom_angle
P5 Pd1 P1 96.29(4)
P5 Pd1 Cl2 176.95(5)
P1 Pd1 Cl2 85.59(4)
P5 Pd1 Cl1 86.37(4)
P1 Pd1 Cl1 176.56(4)
Cl2 Pd1 Cl1 91.85(4)
C6 P1 C12 106.45(19)
C6 P1 C2 104.75(19)
C12 P1 C2 101.76(19)
C6 P1 Pd1 111.45(14)
C12 P1 Pd1 112.85(13)
C2 P1 Pd1 118.46(13)
C3 C2 P1 117.7(3)
C4 C3 C2 108.2(3)
C4 C3 C21 112.7(3)
C2 C3 C21 109.9(3)
C4 C3 C18 107.9(3)
C2 C3 C18 108.6(3)
C21 C3 C18 109.5(3)
C3 C4 P5 117.8(3)
C32 P5 C26 105.61(19)
C32 P5 C4 104.51(19)
C26 P5 C4 102.54(19)
C32 P5 Pd1 116.18(14)
C26 P5 Pd1 108.54(14)
C4 P5 Pd1 118.01(14)
C7 C6 C11 118.6(4)
C7 C6 P1 120.8(3)
C11 C6 P1 120.6(3)
C8 C7 C6 120.4(4)
C9 C8 C7 120.9(4)
C8 C9 C10 119.5(5)
C9 C10 C11 120.3(5)
C10 C11 C6 120.3(4)
C17 C12 C13 119.1(4)
C17 C12 P1 119.1(3)
C13 C12 P1 121.8(3)
C14 C13 C12 119.6(4)
C15 C14 C13 120.5(5)
C16 C15 C14 120.1(5)
C15 C16 C17 120.1(5)
C16 C17 C12 120.6(4)
C20 C18 C19 109.2(4)
C20 C18 C3 114.6(3)
C19 C18 C3 110.9(4)
C22 C21 C3 120.1(4)
C21 C22 C23 114.7(5)
C25 C23 C24 113.6(6)
C25 C23 C22 110.4(6)
C24 C23 C22 110.1(6)
C27 C26 C31 118.8(4)
C27 C26 P5 118.6(3)
C31 C26 P5 122.6(3)
C26 C27 C28 120.0(4)
C29 C28 C27 120.9(5)
C30 C29 C28 119.6(4)
C29 C30 C31 120.7(5)
C26 C31 C30 120.0(4)
C37 C32 C33 119.1(4)
C37 C32 P5 121.4(3)
C33 C32 P5 119.5(3)
C34 C33 C32 119.9(4)
C33 C34 C35 120.5(5)
C36 C35 C34 119.9(5)
C35 C36 C37 120.2(4)
C32 C37 C36 120.3(4)
Cl41 C40 Cl42 105.0(8)
Cl46 C45 Cl47 103.8(11)
Cl52 C50 Cl51 105.0(12)
Cl56 C55 Cl57 101.3(13)

loop_
_geom_bond_atom_site_label_1
_geom_bond_atom_site_label_2
_geom_bond_distance
Pd1 P5 2.2449(11)
Pd1 P1 2.2452(11)
Pd1 Cl2 2.3381(12)
Pd1 Cl1 2.3480(10)
P1 C6 1.817(4)
P1 C12 1.822(4)
P1 C2 1.832(4)
C2 C3 1.545(5)
C3 C4 1.538(6)
C3 C21 1.549(6)
C3 C18 1.576(6)
C4 P5 1.834(4)
P5 C32 1.820(4)
P5 C26 1.820(4)
C6 C7 1.385(6)
C6 C11 1.393(6)
C7 C8 1.378(7)
C8 C9 1.370(7)
C9 C10 1.376(7)
C10 C11 1.386(7)
C12 C17 1.386(6)
C12 C13 1.394(6)
C13 C14 1.386(6)
C14 C15 1.375(7)
C15 C16 1.371(7)
C16 C17 1.377(7)
C18 C20 1.528(6)
C18 C19 1.572(7)
C21 C22 1.477(7)
C22 C23 1.566(8)
C23 C25 1.461(10)
C23 C24 1.502(9)
C26 C27 1.387(6)
C26 C31 1.387(6)
C27 C28 1.388(6)
C28 C29 1.373(7)
C29 C30 1.357(7)
C30 C31 1.400(6)
C32 C37 1.387(6)
C32 C33 1.395(6)
C33 C34 1.379(6)
C34 C35 1.382(7)
C35 C36 1.371(7)
C36 C37 1.389(6)
C40 Cl41 1.785(13)
C40 Cl42 1.836(14)
C45 Cl46 1.794(15)
C45 Cl47 1.826(15)
C50 Cl52 1.798(17)
C50 Cl51 1.817(16)
C55 Cl56 1.815(17)
C55 Cl57 1.828(17)
